data_2103869
loop_
_publ_author_name
'Melguizo, Manuel'
'Quesada, Antonio'
'Low, John N.'
'Glidewell, Christopher'

_publ_section_title
;
 Supramolecular structures of <i>N</i>^4^-substituted
 2,4-diamino-6-benzyloxy-5-nitrosopyrimidines
;
_journal_issue 2
_journal_name_full 'Acta Crystallographica Section B'
_journal_page_first 263
_journal_page_last 276
_journal_paper_doi 10.1107/S0108768103002477
_journal_volume 59
_journal_year 2003
_chemical_formula_moiety 'C15 H19 N5 O2'
_chemical_formula_sum 'C15 H19 N5 O2'
_chemical_formula_weight 301.35
_chemical_name_systematic
;
2-Amino-6-benzyloxy-4-(N-butylamino)-5-nitrosopyrimidine
;
_space_group_IT_number 14
_symmetry_cell_setting monoclinic
_symmetry_space_group_name_Hall '-P 2ybc'
_symmetry_space_group_name_H-M 'P 1 21/c 1'
_atom_sites_solution_hydrogens geom
_atom_sites_solution_primary direct
_atom_sites_solution_secondary difmap
_cell_angle_alpha 90.00
_cell_angle_beta 116.6180(15)
_cell_angle_gamma 90.00
_cell_formula_units_Z 4
_cell_length_a 7.6146(2)
_cell_length_b 13.7686(4)
_cell_length_c 16.1215(5)
_cell_measurement_reflns_used 3424
_cell_measurement_temperature 120(2)
_cell_measurement_theta_max 27.45
_cell_measurement_theta_min 2.96
_cell_volume 1511.08(8)
_computing_cell_refinement 'DENZO-SMN (Otwinowski & Minor, 1997)'
_computing_data_collection 'Kappa-CCD server software (Nonius, 1997)'
_computing_data_reduction 'DENZO-SMN (Otwinowski & Minor, 1997)'
_computing_molecular_graphics 'PLATON (Spek, 2002)'
_computing_publication_material 'SHELXL-97 (Sheldrick, 1997a) and PRPKAPPA (Ferguson, 1999)'
_computing_structure_refinement 'SHELXL-97 (Sheldrick, 1997a)'
_computing_structure_solution 'SHELXS-97 (Sheldrick, 1997b)'
_diffrn_ambient_temperature 120(2)
_diffrn_measured_fraction_theta_full 0.991
_diffrn_measured_fraction_theta_max 0.991
_diffrn_measurement_device_type Kappa-CCD
_diffrn_measurement_method '\f scans, and \w scans with \k offsets'
_diffrn_radiation_monochromator graphite
_diffrn_radiation_source 'fine-focus sealed X-ray tube'
_diffrn_radiation_type 'Mo K\a'
_diffrn_radiation_wavelength 0.71073
_diffrn_reflns_av_R_equivalents 0.074
_diffrn_reflns_av_sigmaI/netI 0.0476
_diffrn_reflns_limit_h_max 8
_diffrn_reflns_limit_h_min -9
_diffrn_reflns_limit_k_max 17
_diffrn_reflns_limit_k_min -17
_diffrn_reflns_limit_l_max 20
_diffrn_reflns_limit_l_min -19
_diffrn_reflns_number 12361
_diffrn_reflns_theta_full 27.45
_diffrn_reflns_theta_max 27.45
_diffrn_reflns_theta_min 2.96
_diffrn_standards_decay_% 0
_exptl_absorpt_coefficient_mu 0.092
_exptl_absorpt_correction_T_max 0.988
_exptl_absorpt_correction_T_min 0.966
_exptl_absorpt_correction_type multi-scan
_exptl_absorpt_process_details 'DENZO-SMN (Otwinowski & Minor, 1997)'
_exptl_crystal_colour blue
_exptl_crystal_density_diffrn 1.325
_exptl_crystal_density_method 'not measured'
_exptl_crystal_description block
_exptl_crystal_F_000 640
_exptl_crystal_size_max 0.35
_exptl_crystal_size_mid 0.20
_exptl_crystal_size_min 0.15
_refine_diff_density_max 0.217
_refine_diff_density_min -0.286
_refine_ls_extinction_method none
_refine_ls_goodness_of_fit_ref 1.035
_refine_ls_hydrogen_treatment constr
_refine_ls_matrix_type full
_refine_ls_number_parameters 200
_refine_ls_number_reflns 3424
_refine_ls_number_restraints 0
_refine_ls_restrained_S_all 1.035
_refine_ls_R_factor_all 0.0659
_refine_ls_R_factor_gt 0.0453
_refine_ls_shift/su_max 0.000
_refine_ls_shift/su_mean 0.000
_refine_ls_structure_factor_coef Fsqd
_refine_ls_weighting_details 'w=1/[\s^2^(Fo^2^)+(0.0624P)^2^+0.2767P] where P=(Fo^2^+2Fc^2^)/3'
_refine_ls_weighting_scheme calc
_refine_ls_wR_factor_gt 0.1091
_refine_ls_wR_factor_ref 0.1198
_reflns_number_gt 2616
_reflns_number_total 3424
_reflns_threshold_expression >2\s(I)
_cod_data_source_file na0145.cif
_cod_data_source_block 2
_cod_depositor_comments
;
The following automatic conversions were performed:
'_exptl_absorpt_correction_type' value 'Multi-scan' changed to
'multi-scan' according to
'/home/saulius/struct/CIF-dictionaries/cif_core.dic' dictionary named
'cif_core.dic' version 2.4.1 from 2010-06-29.

Automatic conversion script
Id: cif_fix_enum 1527 2010-12-29 10:47:43Z saulius 

The following automatic conversions were performed:

'_exptl_absorpt_correction_type' value 'Multi-scan' changed to
'multi-scan' according to
/home/saulius/struct/CIF-dictionaries/cif_core.dic dictionary named
'cif_core.dic' version 2.4.1 from 2010-06-29.

Automatic conversion script
Id: cif_fix_values 1715 2011-07-08 13:25:40Z adriana 
;
_cod_original_sg_symbol_Hall '-P 2ybc '
_cod_original_sg_symbol_H-M 'P 21/c'
_cod_database_code 2103869
_cod_database_fobs_code 2103869

loop_
_symmetry_equiv_pos_as_xyz
'x, y, z'
'-x, y+1/2, -z+1/2'
'-x, -y, -z'
'x, -y+1/2, z+1/2'

loop_
_atom_site_label
_atom_site_fract_x
_atom_site_fract_y
_atom_site_fract_z
_atom_site_U_iso_or_equiv
_atom_site_adp_type
_atom_site_calc_flag
_atom_site_refinement_flags
_atom_site_occupancy
_atom_site_type_symbol
N1 0.49974(16) 0.21875(8) 0.22659(7) 0.0202(3) Uani d . 1 N
C2 0.32244(19) 0.17163(9) 0.19166(9) 0.0190(3) Uani d . 1 C
N2 0.33078(17) 0.07829(8) 0.21439(8) 0.0246(3) Uani d . 1 N
N3 0.14484(16) 0.20783(8) 0.13701(8) 0.0198(3) Uani d . 1 N
C4 0.13639(18) 0.30251(10) 0.11613(9) 0.0180(3) Uani d . 1 C
C41 -0.22046(19) 0.28505(10) 0.02664(10) 0.0249(3) Uani d . 1 C
C42 -0.39648(19) 0.35122(10) -0.00866(10) 0.0248(3) Uani d . 1 C
C43 -0.58963(19) 0.29642(11) -0.04435(10) 0.0257(3) Uani d . 1 C
C44 -0.7649(2) 0.36379(12) -0.08310(11) 0.0304(4) Uani d . 1 C
N4 -0.03742(16) 0.34023(8) 0.06105(8) 0.0210(3) Uani d . 1 N
C5 0.31037(18) 0.36262(9) 0.15438(9) 0.0177(3) Uani d . 1 C
N5 0.32012(16) 0.45998(8) 0.14812(8) 0.0209(3) Uani d . 1 N
O5 0.16146(13) 0.50492(7) 0.09819(7) 0.0248(2) Uani d . 1 O
C6 0.48887(19) 0.31171(10) 0.20825(9) 0.0184(3) Uani d . 1 C
O6 0.65323(13) 0.36451(7) 0.24058(7) 0.0241(2) Uani d . 1 O
C67 0.83886(19) 0.31352(10) 0.29263(10) 0.0250(3) Uani d . 1 C
C61 0.99304(18) 0.39019(10) 0.33463(9) 0.0208(3) Uani d . 1 C
C62 1.0505(2) 0.44570(10) 0.27876(10) 0.0236(3) Uani d . 1 C
C63 1.1890(2) 0.51865(11) 0.31678(11) 0.0280(3) Uani d . 1 C
C64 1.2730(2) 0.53553(11) 0.41100(11) 0.0304(4) Uani d . 1 C
C65 1.2174(2) 0.48152(12) 0.46718(10) 0.0304(4) Uani d . 1 C
C66 1.0771(2) 0.40920(11) 0.42901(10) 0.0261(3) Uani d . 1 C
H2B 0.2225 0.0435 0.1936 0.030 Uiso calc R 1 H
H2A 0.4446 0.0513 0.2502 0.030 Uiso calc R 1 H
H41A -0.2198 0.2441 0.0773 0.030 Uiso calc R 1 H
H41B -0.2298 0.2416 -0.0241 0.030 Uiso calc R 1 H
H42A -0.3966 0.3919 -0.0593 0.030 Uiso calc R 1 H
H42B -0.3855 0.3951 0.0421 0.030 Uiso calc R 1 H
H43A -0.5987 0.2506 -0.0934 0.031 Uiso calc R 1 H
H43B -0.5923 0.2580 0.0070 0.031 Uiso calc R 1 H
H44A -0.7526 0.4118 -0.0359 0.046 Uiso calc R 1 H
H44B -0.8855 0.3260 -0.1006 0.046 Uiso calc R 1 H
H44C -0.7704 0.3972 -0.1379 0.046 Uiso calc R 1 H
H4 -0.0428 0.4015 0.0444 0.025 Uiso calc R 1 H
H67A 0.8687 0.2713 0.2509 0.030 Uiso calc R 1 H
H67B 0.8322 0.2727 0.3417 0.030 Uiso calc R 1 H
H62 0.9942 0.4334 0.2140 0.028 Uiso calc R 1 H
H63 1.2260 0.5569 0.2781 0.034 Uiso calc R 1 H
H64 1.3698 0.5847 0.4373 0.036 Uiso calc R 1 H
H65 1.2751 0.4938 0.5320 0.036 Uiso calc R 1 H
H66 1.0383 0.3724 0.4679 0.031 Uiso calc R 1 H

loop_
_atom_site_aniso_label
_atom_site_aniso_U_11
_atom_site_aniso_U_22
_atom_site_aniso_U_33
_atom_site_aniso_U_12
_atom_site_aniso_U_13
_atom_site_aniso_U_23
N1 0.0155(5) 0.0174(6) 0.0242(6) -0.0004(5) 0.0057(5) 0.0009(4)
C2 0.0184(7) 0.0172(6) 0.0207(6) -0.0001(5) 0.0082(5) -0.0005(5)
N2 0.0164(6) 0.0165(6) 0.0347(7) -0.0010(5) 0.0058(5) 0.0030(5)
N3 0.0156(5) 0.0172(6) 0.0242(6) 0.0000(5) 0.0067(4) 0.0010(4)
C4 0.0151(6) 0.0193(7) 0.0187(6) -0.0005(5) 0.0068(5) -0.0001(5)
C41 0.0143(7) 0.0226(7) 0.0326(8) -0.0031(6) 0.0058(6) -0.0032(6)
C42 0.0154(7) 0.0233(7) 0.0323(8) -0.0013(6) 0.0076(6) 0.0044(6)
C43 0.0171(7) 0.0245(7) 0.0322(8) -0.0026(6) 0.0082(6) -0.0042(6)
C44 0.0165(7) 0.0368(9) 0.0334(8) -0.0013(7) 0.0070(6) -0.0002(7)
N4 0.0138(6) 0.0186(6) 0.0261(6) -0.0008(5) 0.0048(5) 0.0034(5)
C5 0.0145(6) 0.0171(6) 0.0197(6) -0.0010(5) 0.0061(5) 0.0019(5)
N5 0.0156(5) 0.0199(6) 0.0249(6) 0.0027(5) 0.0069(5) 0.0047(5)
O5 0.0169(5) 0.0215(5) 0.0310(5) 0.0033(4) 0.0062(4) 0.0068(4)
C6 0.0150(6) 0.0186(6) 0.0198(6) -0.0012(5) 0.0062(5) 0.0001(5)
O6 0.0107(5) 0.0185(5) 0.0344(6) -0.0001(4) 0.0024(4) 0.0040(4)
C67 0.0126(6) 0.0219(7) 0.0329(8) 0.0035(6) 0.0034(6) 0.0028(6)
C61 0.0117(6) 0.0194(6) 0.0275(7) 0.0037(5) 0.0054(5) 0.0002(5)
C62 0.0193(7) 0.0252(7) 0.0259(7) 0.0021(6) 0.0097(6) -0.0011(6)
C63 0.0208(7) 0.0245(7) 0.0423(9) 0.0017(6) 0.0172(6) 0.0015(6)
C64 0.0145(7) 0.0244(7) 0.0475(9) -0.0001(6) 0.0098(6) -0.0076(7)
C65 0.0192(7) 0.0349(9) 0.0285(8) 0.0046(6) 0.0030(6) -0.0068(6)
C66 0.0182(7) 0.0306(8) 0.0281(7) 0.0052(6) 0.0090(6) 0.0041(6)

loop_
_atom_type_symbol
_atom_type_description
_atom_type_scat_dispersion_real
_atom_type_scat_dispersion_imag
_atom_type_scat_source
C C 0.0033 0.0016 'International Tables Vol C Tables 4.2.6.8 and 6.1.1.4'
H H 0.0000 0.0000 'International Tables Vol C Tables 4.2.6.8 and 6.1.1.4'
N N 0.0061 0.0033 'International Tables Vol C Tables 4.2.6.8 and 6.1.1.4'
O O 0.0106 0.0060 'International Tables Vol C Tables 4.2.6.8 and 6.1.1.4'

loop_
_geom_angle_atom_site_label_1
_geom_angle_atom_site_label_2
_geom_angle_atom_site_label_3
_geom_angle
_geom_angle_publ_flag
C6 N1 C2 114.79(11) no
N2 C2 N3 116.83(12) no
N2 C2 N1 115.30(12) no
N3 C2 N1 127.87(12) no
C2 N2 H2A 120.0 no
C2 N2 H2B 120.0 no
H2A N2 H2B 120.0 no
C2 N3 C4 116.66(11) no
N4 C4 N3 118.06(12) no
N4 C4 C5 120.71(12) no
N3 C4 C5 121.20(11) no
N4 C41 C42 111.41(11) no
N4 C41 H41A 109.3 no
C42 C41 H41A 109.3 no
N4 C41 H41B 109.3 no
C42 C41 H41B 109.3 no
H41A C41 H41B 108.0 no
C41 C42 C43 112.93(12) no
C41 C42 H42A 109.0 no
C43 C42 H42A 109.0 no
C41 C42 H42B 109.0 no
C43 C42 H42B 109.0 no
H42A C42 H42B 107.8 no
C44 C43 C42 112.20(12) no
C44 C43 H43A 109.2 no
C42 C43 H43A 109.2 no
C44 C43 H43B 109.2 no
C42 C43 H43B 109.2 no
H43A C43 H43B 107.9 no
C43 C44 H44A 109.5 no
C43 C44 H44B 109.5 no
H44A C44 H44B 109.5 no
C43 C44 H44C 109.5 no
H44A C44 H44C 109.5 no
H44B C44 H44C 109.5 no
C4 N4 C41 123.16(11) no
C4 N4 H4 118.4 no
C41 N4 H4 118.4 no
N5 C5 C6 117.68(11) no
N5 C5 C4 127.44(12) no
C6 C5 C4 114.81(12) no
O5 N5 C5 117.53(11) no
N1 C6 O6 119.43(12) no
N1 C6 C5 124.40(12) no
O6 C6 C5 116.17(11) no
C6 O6 C67 117.35(10) no
O6 C67 C61 106.38(10) no
O6 C67 H67A 110.5 no
C61 C67 H67A 110.5 no
O6 C67 H67B 110.5 no
C61 C67 H67B 110.5 no
H67A C67 H67B 108.6 no
C66 C61 C62 118.81(13) no
C66 C61 C67 120.86(13) no
C62 C61 C67 120.31(12) no
C63 C62 C61 120.62(13) no
C63 C62 H62 119.7 no
C61 C62 H62 119.7 no
C64 C63 C62 119.70(14) no
C64 C63 H63 120.2 no
C62 C63 H63 120.2 no
C65 C64 C63 120.41(14) no
C65 C64 H64 119.8 no
C63 C64 H64 119.8 no
C64 C65 C66 119.91(14) no
C64 C65 H65 120.0 no
C66 C65 H65 120.0 no
C65 C66 C61 120.53(14) no
C65 C66 H66 119.7 no
C61 C66 H66 119.7 no

loop_
_geom_bond_atom_site_label_1
_geom_bond_atom_site_label_2
_geom_bond_distance
_geom_bond_publ_flag
N1 C6 1.3080(17) no
N1 C2 1.3709(17) no
C2 N2 1.3301(17) no
C2 N3 1.3363(17) no
N2 H2A 0.8800 no
N2 H2B 0.8800 no
N3 C4 1.3406(17) no
C4 N4 1.3255(16) no
C4 C5 1.4451(18) no
C41 N4 1.4611(17) no
C41 C42 1.5056(19) no
C41 H41A 0.9900 no
C41 H41B 0.9900 no
C42 C43 1.5183(18) no
C42 H42A 0.9900 no
C42 H42B 0.9900 no
C43 C44 1.512(2) no
C43 H43A 0.9900 no
C43 H43B 0.9900 no
C44 H44A 0.9800 no
C44 H44B 0.9800 no
C44 H44C 0.9800 no
N4 H4 0.8800 no
C5 N5 1.3488(17) no
C5 C6 1.4266(18) no
N5 O5 1.2724(14) no
C6 O6 1.3349(16) no
O6 C67 1.4602(15) no
C67 C61 1.4964(19) no
C67 H67A 0.9900 no
C67 H67B 0.9900 no
C61 C66 1.3858(19) no
C61 C62 1.393(2) no
C62 C63 1.385(2) no
C62 H62 0.9500 no
C63 C64 1.378(2) no
C63 H63 0.9500 no
C64 C65 1.377(2) no
C64 H64 0.9500 no
C65 C66 1.386(2) no
C65 H65 0.9500 no
C66 H66 0.9500 no

loop_
_geom_hbond_atom_site_label_D
_geom_hbond_atom_site_label_H
_geom_hbond_atom_site_label_A
_geom_hbond_site_symmetry_A
_geom_hbond_distance_DH
_geom_hbond_distance_HA
_geom_hbond_distance_DA
_geom_hbond_angle_DHA
_geom_hbond_publ_flag
N4 H4 O5 . 0.88 2.00 2.642(2) 129 y
N2 H2A N5 2_645 0.88 2.20 3.058(2) 164 y
N2 H2B Cg1 2_645 0.88 2.67 3.537(2) 171 y

loop_
_geom_torsion_atom_site_label_1
_geom_torsion_atom_site_label_2
_geom_torsion_atom_site_label_3
_geom_torsion_atom_site_label_4
_geom_torsion
_geom_torsion_publ_flag
C6 N1 C2 N2 -176.29(12) no
C6 N1 C2 N3 4.8(2) no
N2 C2 N3 C4 178.40(12) no
N1 C2 N3 C4 -2.7(2) no
C2 N3 C4 N4 179.13(11) no
C2 N3 C4 C5 -2.54(18) no
N4 C41 C42 C43 -179.55(12) no
C41 C42 C43 C44 -177.66(12) no
N3 C4 N4 C41 3.62(19) no
C5 C4 N4 C41 -174.71(12) no
C42 C41 N4 C4 162.50(12) no
N4 C4 C5 N5 6.5(2) no
N3 C4 C5 N5 -171.76(13) no
N4 C4 C5 C6 -176.69(12) no
N3 C4 C5 C6 5.03(18) no
C6 C5 N5 O5 178.33(11) no
C4 C5 N5 O5 -5.0(2) no
C2 N1 C6 O6 178.83(11) no
C2 N1 C6 C5 -1.59(19) no
N5 C5 C6 N1 174.27(13) no
C4 C5 C6 N1 -2.86(19) no
N5 C5 C6 O6 -6.15(17) no
C4 C5 C6 O6 176.73(11) no
N1 C6 O6 C67 2.13(18) no
C5 C6 O6 C67 -177.48(11) no
C6 O6 C67 C61 -170.15(11) no
O6 C67 C61 C66 107.49(14) no
O6 C67 C61 C62 -70.68(15) no
C66 C61 C62 C63 -0.1(2) no
C67 C61 C62 C63 178.13(12) no
C61 C62 C63 C64 1.0(2) no
C62 C63 C64 C65 -1.2(2) no
C63 C64 C65 C66 0.5(2) no
C64 C65 C66 C61 0.5(2) no
C62 C61 C66 C65 -0.7(2) no
C67 C61 C66 C65 -178.85(12) no

loop_
_cod_related_entry_id
_cod_related_entry_database
_cod_related_entry_code
1 ChemSpider 21140343
